data_7110636
loop_
_publ_author_name
'Wang, Quan-Ming'
'Guo, Guo-Cong'
'Mak, Thomas C. W.'

_publ_section_title
;
 A coordination polymer based on twofold interpenetrating
 three-dimensional four-connected nets of 42638 topology, [CuSCN(bpa)]
 [bpa = 1,2-bis(4-pyridyl)ethane]&#x2020;
;
_journal_issue 18
_journal_name_full 'Chemical Communications'
_journal_page_first 1849
_journal_paper_doi 10.1039/a905085j
_journal_year 1999
_chemical_formula_moiety 'C13 H12 Cu1 N3 S1'
_chemical_formula_sum 'C13 H12 Cu N3 S'
_chemical_formula_weight 305.86
_chemical_name_systematic
; 
 ? 
;
_space_group_IT_number 14
_symmetry_cell_setting monoclinic
_symmetry_space_group_name_Hall '-P 2ybc'
_symmetry_space_group_name_H-M 'P 1 21/c 1'
_atom_sites_solution_hydrogens geom
_atom_sites_solution_primary direct
_atom_sites_solution_secondary difmap
_audit_creation_method SHELXL-97
_cell_angle_alpha 90.00
_cell_angle_beta 97.405(3)
_cell_angle_gamma 90.00
_cell_formula_units_Z 8
_cell_length_a 10.7824(15)
_cell_length_b 17.348(2)
_cell_length_c 14.0835(18)
_cell_measurement_temperature 293(2)
_cell_volume 2612.4(6)
_computing_structure_refinement 'SHELXL-97 (Sheldrick, 1997)'
_computing_structure_solution 'SHELXS-97 (Sheldrick, 1990)'
_diffrn_ambient_temperature 293(2)
_diffrn_measured_fraction_theta_full 0.992
_diffrn_measured_fraction_theta_max 0.992
_diffrn_radiation_monochromator graphite
_diffrn_radiation_source 'fine-focus sealed tube'
_diffrn_radiation_type MoK\a
_diffrn_radiation_wavelength 0.71073
_diffrn_reflns_av_R_equivalents 0.0886
_diffrn_reflns_av_sigmaI/netI 0.1921
_diffrn_reflns_limit_h_max 13
_diffrn_reflns_limit_h_min -11
_diffrn_reflns_limit_k_max 17
_diffrn_reflns_limit_k_min -22
_diffrn_reflns_limit_l_max 18
_diffrn_reflns_limit_l_min -16
_diffrn_reflns_number 13977
_diffrn_reflns_theta_full 27.49
_diffrn_reflns_theta_max 27.49
_diffrn_reflns_theta_min 1.87
_exptl_absorpt_coefficient_mu 1.815
_exptl_absorpt_correction_T_max 1.0000
_exptl_absorpt_correction_T_min 0.8774
_exptl_absorpt_correction_type SADABS
_exptl_crystal_colour red
_exptl_crystal_density_diffrn 1.555
_exptl_crystal_density_method 'not measured'
_exptl_crystal_description block-like
_exptl_crystal_F_000 1248
_exptl_crystal_size_max 0.10
_exptl_crystal_size_mid 0.08
_exptl_crystal_size_min 0.08
_refine_diff_density_max 0.303
_refine_diff_density_min -0.289
_refine_diff_density_rms 0.068
_refine_ls_extinction_method none
_refine_ls_goodness_of_fit_ref 0.670
_refine_ls_hydrogen_treatment mixed
_refine_ls_matrix_type full
_refine_ls_number_parameters 325
_refine_ls_number_reflns 5941
_refine_ls_number_restraints 0
_refine_ls_restrained_S_all 0.670
_refine_ls_R_factor_all 0.1718
_refine_ls_R_factor_gt 0.0417
_refine_ls_shift/su_max 0.001
_refine_ls_shift/su_mean 0.000
_refine_ls_structure_factor_coef Fsqd
_refine_ls_weighting_details 'calc w=1/[\s^2^(Fo^2^)+(0.0553P)^2^+0.0000P] where P=(Fo^2^+2Fc^2^)/3'
_refine_ls_weighting_scheme calc
_refine_ls_wR_factor_gt 0.0759
_refine_ls_wR_factor_ref 0.1158
_reflns_number_gt 2215
_reflns_number_total 5941
_reflns_threshold_expression >2sigma(I)
_cod_data_source_file 905085jsup1.cif
_cod_data_source_block w124
_cod_original_sg_symbol_H-M P2(1)/c
_cod_database_code 7110636

loop_
_symmetry_equiv_pos_as_xyz
'x, y, z'
'-x, y+1/2, -z+1/2'
'-x, -y, -z'
'x, -y-1/2, z-1/2'

loop_
_atom_site_label
_atom_site_type_symbol
_atom_site_fract_x
_atom_site_fract_y
_atom_site_fract_z
_atom_site_U_iso_or_equiv
_atom_site_adp_type
_atom_site_occupancy
_atom_site_symmetry_multiplicity
_atom_site_calc_flag
_atom_site_refinement_flags
Cu1 Cu -0.39279(6) 0.17679(4) 0.76757(4) 0.0439(2) Uani 1 1 d .
Cu2 Cu 0.11195(6) 0.21779(4) 0.82796(5) 0.0471(2) Uani 1 1 d .
S1 S -0.81154(14) 0.10114(8) 0.78503(11) 0.0552(4) Uani 1 1 d .
S2 S -0.29502(13) 0.20729(9) 0.92025(10) 0.0549(4) Uani 1 1 d .
N1 N -0.5595(4) 0.1341(2) 0.7701(3) 0.0440(11) Uani 1 1 d .
N2 N -0.0463(5) 0.2167(3) 0.8831(3) 0.0530(12) Uani 1 1 d .
N11 N -0.4291(4) 0.2810(2) 0.6891(3) 0.0388(10) Uani 1 1 d .
N21 N -0.2688(4) 0.1182(2) 0.6962(3) 0.0407(11) Uani 1 1 d .
N31 N 0.0651(4) 0.2928(2) 0.7103(3) 0.0457(11) Uani 1 1 d .
N41 N 0.2435(4) 0.2888(2) 0.9070(3) 0.0420(11) Uani 1 1 d .
C1 C -0.6633(5) 0.1214(3) 0.7769(3) 0.0372(13) Uani 1 1 d .
C2 C -0.1481(5) 0.2133(3) 0.8978(3) 0.0383(13) Uani 1 1 d .
C11 C -0.3889(5) 0.3504(3) 0.7193(4) 0.0476(14) Uani 1 1 d .
H11A H -0.3334 0.3535 0.7755 0.057 Uiso 1 1 calc R
C12 C -0.4247(6) 0.4176(3) 0.6724(4) 0.0543(16) Uani 1 1 d .
H12A H -0.3944 0.4645 0.6976 0.065 Uiso 1 1 calc R
C13 C -0.5054(5) 0.4160(3) 0.5881(4) 0.0448(14) Uani 1 1 d .
C14 C -0.5463(5) 0.3442(3) 0.5552(4) 0.0474(15) Uani 1 1 d .
H14A H -0.6000 0.3396 0.4983 0.057 Uiso 1 1 calc R
C15 C -0.5072(5) 0.2798(3) 0.6069(4) 0.0474(14) Uani 1 1 d .
H15A H -0.5369 0.2323 0.5835 0.057 Uiso 1 1 calc R
C16 C -0.5458(6) 0.4886(3) 0.5325(4) 0.0565(16) Uani 1 1 d .
H16A H -0.6267 0.4800 0.4951 0.068 Uiso 1 1 calc R
H16B H -0.5548 0.5303 0.5771 0.068 Uiso 1 1 calc R
C21 C -0.2244(5) 0.1465(3) 0.6192(4) 0.0547(16) Uani 1 1 d .
H21A H -0.2520 0.1951 0.5978 0.066 Uiso 1 1 calc R
C22 C -0.1411(6) 0.1091(3) 0.5692(4) 0.0609(18) Uani 1 1 d .
H22A H -0.1157 0.1319 0.5151 0.073 Uiso 1 1 calc R
C23 C -0.0953(4) 0.0382(3) 0.5992(4) 0.0401(13) Uani 1 1 d .
C24 C -0.1390(5) 0.0085(3) 0.6790(4) 0.0535(16) Uani 1 1 d .
H24A H -0.1117 -0.0395 0.7025 0.064 Uiso 1 1 calc R
C25 C -0.2232(5) 0.0499(3) 0.7243(4) 0.0504(15) Uani 1 1 d .
H25A H -0.2500 0.0283 0.7786 0.060 Uiso 1 1 calc R
C26 C -0.0025(5) -0.0070(3) 0.5508(3) 0.0506(15) Uani 1 1 d .
H26A H 0.0801 0.0030 0.5848 0.061 Uiso 1 1 calc R
H26B H -0.0198 -0.0614 0.5587 0.061 Uiso 1 1 calc R
C31 C 0.1467(6) 0.3142(3) 0.6516(4) 0.0586(17) Uani 1 1 d .
H31A H 0.2252 0.2912 0.6587 0.070 Uiso 1 1 calc R
C32 C 0.1197(6) 0.3690(3) 0.5807(4) 0.0608(17) Uani 1 1 d .
H32A H 0.1801 0.3827 0.5422 0.073 Uiso 1 1 calc R
C33 C 0.0042(6) 0.4033(3) 0.5668(4) 0.0501(15) Uani 1 1 d .
C34 C -0.0787(6) 0.3820(3) 0.6274(4) 0.0610(17) Uani 1 1 d .
H34A H -0.1575 0.4046 0.6223 0.073 Uiso 1 1 calc R
C35 C -0.0453(5) 0.3271(3) 0.6955(4) 0.0563(16) Uani 1 1 d .
H35A H -0.1047 0.3128 0.7345 0.068 Uiso 1 1 calc R
C36 C -0.0286(6) 0.4620(3) 0.4881(4) 0.0638(18) Uani 1 1 d .
H36A H -0.0007 0.4432 0.4295 0.077 Uiso 1 1 calc R
H36B H -0.1188 0.4678 0.4765 0.077 Uiso 1 1 calc R
C41 C 0.3501(5) 0.3081(3) 0.8744(4) 0.0515(15) Uani 1 1 d .
H41A H 0.3751 0.2800 0.8239 0.062 Uiso 1 1 calc R
C42 C 0.4248(5) 0.3683(3) 0.9125(4) 0.0551(16) Uani 1 1 d .
H42A H 0.4976 0.3804 0.8867 0.066 Uiso 1 1 calc R
C43 C 0.3921(5) 0.4105(3) 0.9884(4) 0.0455(14) Uani 1 1 d .
C44 C 0.2843(5) 0.3884(3) 1.0227(4) 0.0442(14) Uani 1 1 d .
H44A H 0.2593 0.4142 1.0749 0.053 Uiso 1 1 calc R
C45 C 0.2127(5) 0.3290(3) 0.9816(4) 0.0449(14) Uani 1 1 d .
H45A H 0.1397 0.3161 1.0065 0.054 Uiso 1 1 calc R
C46 C 0.4679(6) 0.4780(3) 1.0306(4) 0.072(2) Uani 1 1 d .
H46A H 0.4121 0.5122 1.0594 0.086 Uiso 1 1 calc R
H46B H 0.5287 0.4588 1.0819 0.086 Uiso 1 1 calc R

loop_
_atom_site_aniso_label
_atom_site_aniso_U_11
_atom_site_aniso_U_22
_atom_site_aniso_U_33
_atom_site_aniso_U_23
_atom_site_aniso_U_13
_atom_site_aniso_U_12
Cu1 0.0367(4) 0.0448(4) 0.0520(4) 0.0011(4) 0.0133(3) 0.0053(3)
Cu2 0.0361(4) 0.0498(5) 0.0559(4) 0.0064(4) 0.0081(3) -0.0018(3)
S1 0.0370(9) 0.0467(10) 0.0842(11) -0.0067(8) 0.0165(8) -0.0062(7)
S2 0.0385(9) 0.0845(12) 0.0437(8) -0.0069(8) 0.0125(6) -0.0012(8)
N1 0.042(3) 0.038(3) 0.054(3) 0.002(2) 0.010(2) 0.000(2)
N2 0.046(3) 0.063(3) 0.051(3) 0.006(3) 0.012(2) -0.005(3)
N11 0.042(3) 0.031(3) 0.045(3) -0.001(2) 0.013(2) 0.000(2)
N21 0.045(3) 0.037(3) 0.042(3) -0.001(2) 0.013(2) 0.007(2)
N31 0.051(3) 0.043(3) 0.044(3) 0.006(2) 0.009(2) 0.007(2)
N41 0.039(3) 0.036(3) 0.052(3) 0.000(2) 0.010(2) 0.002(2)
C1 0.051(4) 0.024(3) 0.036(3) 0.001(2) 0.004(3) 0.003(3)
C2 0.045(4) 0.038(3) 0.032(3) 0.000(3) 0.004(2) -0.002(3)
C11 0.054(4) 0.042(4) 0.046(3) -0.002(3) 0.005(3) -0.005(3)
C12 0.069(4) 0.030(4) 0.063(4) -0.003(3) 0.007(3) -0.009(3)
C13 0.051(4) 0.040(4) 0.048(4) 0.008(3) 0.021(3) 0.000(3)
C14 0.054(4) 0.036(4) 0.051(4) 0.004(3) 0.001(3) -0.001(3)
C15 0.053(4) 0.036(4) 0.052(4) -0.004(3) 0.001(3) -0.005(3)
C16 0.063(4) 0.039(4) 0.070(4) 0.011(3) 0.017(3) 0.008(3)
C21 0.065(4) 0.035(3) 0.071(4) 0.007(3) 0.037(3) 0.013(3)
C22 0.075(5) 0.047(4) 0.071(4) 0.014(3) 0.049(3) 0.016(3)
C23 0.028(3) 0.044(4) 0.049(3) -0.013(3) 0.010(2) 0.001(3)
C24 0.063(4) 0.044(4) 0.055(4) 0.003(3) 0.016(3) 0.025(3)
C25 0.064(4) 0.052(4) 0.037(3) 0.010(3) 0.016(3) 0.014(3)
C26 0.043(4) 0.046(4) 0.066(4) -0.014(3) 0.020(3) -0.001(3)
C31 0.067(4) 0.056(4) 0.055(4) 0.012(3) 0.017(3) 0.024(3)
C32 0.067(5) 0.066(4) 0.053(4) 0.013(3) 0.022(3) 0.010(4)
C33 0.060(4) 0.041(4) 0.047(4) 0.005(3) 0.000(3) -0.002(3)
C34 0.051(4) 0.054(4) 0.078(4) 0.018(4) 0.006(3) 0.015(3)
C35 0.045(4) 0.059(4) 0.067(4) 0.017(4) 0.016(3) 0.007(3)
C36 0.071(5) 0.056(4) 0.061(4) 0.003(4) -0.005(3) -0.001(3)
C41 0.045(4) 0.054(4) 0.060(4) -0.013(3) 0.022(3) -0.003(3)
C42 0.050(4) 0.056(4) 0.063(4) -0.020(3) 0.025(3) -0.023(3)
C43 0.060(4) 0.038(4) 0.039(3) 0.006(3) 0.007(3) -0.002(3)
C44 0.050(4) 0.041(4) 0.042(3) 0.000(3) 0.008(3) 0.006(3)
C45 0.038(3) 0.045(4) 0.053(4) 0.008(3) 0.009(3) 0.002(3)
C46 0.093(6) 0.052(4) 0.070(5) -0.011(3) 0.010(4) -0.035(4)

loop_
_atom_type_symbol
_atom_type_description
_atom_type_scat_dispersion_real
_atom_type_scat_dispersion_imag
_atom_type_scat_source
C C 0.0033 0.0016 'International Tables Vol C Tables 4.2.6.8 and 6.1.1.4'
H H 0.0000 0.0000 'International Tables Vol C Tables 4.2.6.8 and 6.1.1.4'
N N 0.0061 0.0033 'International Tables Vol C Tables 4.2.6.8 and 6.1.1.4'
S S 0.1246 0.1234 'International Tables Vol C Tables 4.2.6.8 and 6.1.1.4'
Cu Cu 0.3201 1.2651 'International Tables Vol C Tables 4.2.6.8 and 6.1.1.4'

loop_
_geom_angle_atom_site_label_1
_geom_angle_atom_site_label_2
_geom_angle_atom_site_label_3
_geom_angle
_geom_angle_site_symmetry_1
_geom_angle_site_symmetry_3
N1 Cu1 N21 118.93(17) . .
N1 Cu1 N11 102.94(17) . .
N21 Cu1 N11 104.78(16) . .
N1 Cu1 S2 112.19(12) . .
N21 Cu1 S2 108.65(12) . .
N11 Cu1 S2 108.52(13) . .
N2 Cu2 N41 111.12(18) . .
N2 Cu2 N31 100.58(18) . .
N41 Cu2 N31 97.60(16) . .
N2 Cu2 S1 117.09(14) . 1_655
N41 Cu2 S1 114.68(12) . 1_655
N31 Cu2 S1 113.18(12) . 1_655
C1 S1 Cu2 102.37(18) . 1_455
C2 S2 Cu1 99.66(17) . .
C1 N1 Cu1 168.1(4) . .
C2 N2 Cu2 167.1(4) . .
C11 N11 C15 115.6(5) . .
C11 N11 Cu1 124.9(4) . .
C15 N11 Cu1 119.3(4) . .
C25 N21 C21 114.5(4) . .
C25 N21 Cu1 122.6(3) . .
C21 N21 Cu1 122.9(4) . .
C35 N31 C31 115.4(5) . .
C35 N31 Cu2 121.2(4) . .
C31 N31 Cu2 123.1(4) . .
C41 N41 C45 116.8(4) . .
C41 N41 Cu2 121.3(4) . .
C45 N41 Cu2 120.4(4) . .
N1 C1 S1 178.5(5) . .
N2 C2 S2 179.1(5) . .
N11 C11 C12 123.7(5) . .
C11 C12 C13 120.4(5) . .
C12 C13 C14 116.4(5) . .
C12 C13 C16 122.4(5) . .
C14 C13 C16 121.2(5) . .
C15 C14 C13 119.7(5) . .
N11 C15 C14 124.2(5) . .
C16 C16 C13 111.7(6) 3_466 .
N21 C21 C22 124.7(5) . .
C23 C22 C21 119.9(5) . .
C22 C23 C24 116.1(5) . .
C22 C23 C26 124.3(5) . .
C24 C23 C26 119.6(5) . .
C23 C24 C25 120.0(5) . .
N21 C25 C24 124.7(5) . .
C26 C26 C23 117.9(6) 3_556 .
N31 C31 C32 123.0(6) . .
C33 C32 C31 120.3(5) . .
C34 C33 C32 116.7(5) . .
C34 C33 C36 122.0(6) . .
C32 C33 C36 121.2(5) . .
C33 C34 C35 119.6(6) . .
N31 C35 C34 125.0(5) . .
C36 C36 C33 112.5(6) 3_566 .
N41 C41 C42 122.7(5) . .
C43 C42 C41 120.4(5) . .
C44 C43 C42 116.1(5) . .
C44 C43 C46 121.3(5) . .
C42 C43 C46 122.6(5) . .
C43 C44 C45 121.2(5) . .
N41 C45 C44 122.7(5) . .
C46 C46 C43 117.8(6) 3_667 .

loop_
_geom_bond_atom_site_label_1
_geom_bond_atom_site_label_2
_geom_bond_distance
_geom_bond_site_symmetry_2
Cu1 N1 1.949(5) .
Cu1 N21 2.044(4) .
Cu1 N11 2.128(4) .
Cu1 S2 2.3304(16) .
Cu2 N2 1.964(5) .
Cu2 N41 2.088(4) .
Cu2 N31 2.117(4) .
Cu2 S1 2.2956(16) 1_655
S1 C1 1.655(6) .
S1 Cu2 2.2956(16) 1_455
S2 C2 1.658(6) .
N1 C1 1.156(6) .
N2 C2 1.145(6) .
N11 C11 1.331(6) .
N11 C15 1.340(6) .
N21 C25 1.325(6) .
N21 C21 1.334(6) .
N31 C35 1.323(6) .
N31 C31 1.335(7) .
N41 C41 1.334(6) .
N41 C45 1.338(6) .
C11 C12 1.371(7) .
C12 C13 1.379(7) .
C13 C14 1.381(7) .
C13 C16 1.517(7) .
C14 C15 1.370(7) .
C16 C16 1.484(10) 3_466
C21 C22 1.374(7) .
C22 C23 1.372(7) .
C23 C24 1.374(7) .
C23 C26 1.502(6) .
C24 C25 1.377(7) .
C26 C26 1.460(9) 3_556
C31 C32 1.383(7) .
C32 C33 1.371(7) .
C33 C34 1.364(7) .
C33 C36 1.513(7) .
C34 C35 1.367(7) .
C36 C36 1.476(10) 3_566
C41 C42 1.385(7) .
C42 C43 1.379(6) .
C43 C44 1.369(7) .
C43 C46 1.507(7) .
C44 C45 1.371(7) .
C46 C46 1.399(10) 3_667
